data_7013563
loop_
_publ_author_name
'Boyle, Timothy J.'
'Rodriguez, Mark A.'
'Alam, Todd M.'

_publ_section_title
;
 4,6-Dihydroxypyrimidine: a selective bridging ligand for controlled
 Group IV metal alkoxide structures
;
_journal_issue 24
_journal_name_full 'Dalton Transactions'
_journal_page_first 4598
_journal_paper_doi 10.1039/b310087a
_journal_year 2003
_chemical_formula_sum 'C44 H39 N4 O8 Ti2'
_chemical_formula_weight 847.59
_chemical_name_common Ti2(DHP)(ONep)6(Py)2
_chemical_name_systematic
;
?
;
_space_group_IT_number 2
_symmetry_cell_setting triclinic
_symmetry_space_group_name_Hall '-P 1'
_symmetry_space_group_name_H-M 'P -1'
_atom_sites_solution_hydrogens geom
_atom_sites_solution_primary direct
_atom_sites_solution_secondary difmap
_audit_creation_method SHELXL-97
_cell_angle_alpha 71.802(13)
_cell_angle_beta 86.040(16)
_cell_angle_gamma 88.807(14)
_cell_formula_units_Z 2
_cell_length_a 10.250(7)
_cell_length_b 16.064(12)
_cell_length_c 16.906(12)
_cell_measurement_temperature 168(2)
_cell_volume 2638(3)
_computing_cell_refinement 'Bruker SMART'
_computing_data_collection 'Bruker SMART'
_computing_data_reduction 'Bruker SHELXTL'
_computing_molecular_graphics 'Bruker SHELXTL'
_computing_publication_material 'Bruker SHELXTL'
_computing_structure_refinement 'SHELXL-97 (Sheldrick, 1997)'
_computing_structure_solution 'SHELXS-97 (Sheldrick, 1990)'
_diffrn_ambient_temperature 168(2)
_diffrn_measured_fraction_theta_full 0.963
_diffrn_measured_fraction_theta_max 0.963
_diffrn_measurement_device_type 'CCD area detector'
_diffrn_measurement_method 'phi and omega scans'
_diffrn_radiation_monochromator graphite
_diffrn_radiation_source 'fine-focus sealed tube'
_diffrn_radiation_type MoK\a
_diffrn_radiation_wavelength 0.71073
_diffrn_reflns_av_R_equivalents 0.0709
_diffrn_reflns_av_sigmaI/netI 0.1374
_diffrn_reflns_limit_h_max 10
_diffrn_reflns_limit_h_min -10
_diffrn_reflns_limit_k_max 16
_diffrn_reflns_limit_k_min -15
_diffrn_reflns_limit_l_max 16
_diffrn_reflns_limit_l_min -9
_diffrn_reflns_number 9296
_diffrn_reflns_theta_full 21.05
_diffrn_reflns_theta_max 21.05
_diffrn_reflns_theta_min 1.27
_exptl_absorpt_coefficient_mu 0.348
_exptl_absorpt_correction_T_max 0.9660
_exptl_absorpt_correction_T_min 0.8734
_exptl_absorpt_correction_type empirical
_exptl_absorpt_process_details 'SADABS ver 2.03, Sheldrick (1999).'
_exptl_crystal_colour colorless
_exptl_crystal_density_diffrn 1.067
_exptl_crystal_density_method 'not measured'
_exptl_crystal_description rod
_exptl_crystal_F_000 878
_exptl_crystal_size_max 0.4
_exptl_crystal_size_mid 0.1
_exptl_crystal_size_min 0.1
_refine_diff_density_max 0.683
_refine_diff_density_min -0.324
_refine_diff_density_rms 0.111
_refine_ls_extinction_method none
_refine_ls_goodness_of_fit_ref 0.956
_refine_ls_hydrogen_treatment mixed
_refine_ls_matrix_type full
_refine_ls_number_parameters 433
_refine_ls_number_reflns 5497
_refine_ls_number_restraints 127
_refine_ls_restrained_S_all 0.957
_refine_ls_R_factor_all 0.1939
_refine_ls_R_factor_gt 0.1051
_refine_ls_shift/su_max 0.123
_refine_ls_shift/su_mean 0.013
_refine_ls_structure_factor_coef Fsqd
_refine_ls_weighting_details 'calc w=1/[\s^2^(Fo^2^)+(0.1964P)^2^+0.0000P] where P=(Fo^2^+2Fc^2^)/3'
_refine_ls_weighting_scheme calc
_refine_ls_wR_factor_gt 0.2743
_refine_ls_wR_factor_ref 0.3327
_reflns_number_gt 2414
_reflns_number_total 5497
_reflns_threshold_expression >2sigma(I)
_cod_data_source_file b310087a.txt
_cod_data_source_block tjb112p
_cod_depositor_comments
;
The following automatic conversions were performed:
'_symmetry_cell_setting' value 'Triclinic' changed to 'triclinic'
according to '/home/saulius/struct/CIF-dictionaries/cif_core.dic'
dictionary named 'cif_core.dic' version 2.4.1 from 2010-06-29.

Automatic conversion script
Id: cif_fix_enum 1527 2010-12-29 10:47:43Z saulius 
;
_cod_original_sg_symbol_H-M P-1
_cod_database_code 7013563

loop_
_symmetry_equiv_pos_as_xyz
'x, y, z'
'-x, -y, -z'

loop_
_atom_site_label
_atom_site_type_symbol
_atom_site_fract_x
_atom_site_fract_y
_atom_site_fract_z
_atom_site_U_iso_or_equiv
_atom_site_adp_type
_atom_site_occupancy
_atom_site_symmetry_multiplicity
_atom_site_calc_flag
_atom_site_refinement_flags
_atom_site_disorder_assembly
_atom_site_disorder_group
Ti1 Ti 0.57820(19) 0.65167(13) 0.18760(12) 0.0726(8) Uani 1 1 d . . .
Ti2 Ti 0.3135(2) 0.24608(12) 0.24557(12) 0.0746(8) Uani 1 1 d . . .
N1 N 0.4829(8) 0.5221(5) 0.2044(5) 0.057(2) Uani 1 1 d . . .
N2 N 0.3907(7) 0.3829(5) 0.2253(5) 0.053(2) Uani 1 1 d . . .
N3 N 0.4028(9) 0.7005(5) 0.1088(6) 0.063(2) Uani 1 1 d . . .
N4 N 0.1592(10) 0.3193(5) 0.1551(6) 0.072(3) Uani 1 1 d . . .
O1 O 0.6228(6) 0.5867(5) 0.0992(4) 0.0689(19) Uani 1 1 d . . .
O2 O 0.4410(7) 0.3021(5) 0.1422(4) 0.071(2) Uani 1 1 d . . .
O3 O 0.6522(7) 0.7527(5) 0.1273(4) 0.091(2) Uani 1 1 d D . .
O4 O 0.4791(7) 0.6725(5) 0.2719(4) 0.087(2) Uani 1 1 d D . .
O5 O 0.7099(7) 0.5997(5) 0.2486(5) 0.099(3) Uani 1 1 d D . .
O6 O 0.2719(9) 0.1559(5) 0.2147(5) 0.114(3) Uani 1 1 d D . .
O7 O 0.1978(7) 0.2517(5) 0.3284(4) 0.086(2) Uani 1 1 d D . .
O8 O 0.4457(8) 0.2026(5) 0.3092(5) 0.111(3) Uani 1 1 d D . .
C1 C 0.4067(10) 0.4558(8) 0.2443(6) 0.060(3) Uani 1 1 d . . .
H1 H 0.3574 0.4606 0.2924 0.072 Uiso 1 1 calc R . .
C2 C 0.5508(10) 0.5158(8) 0.1339(6) 0.061(3) Uani 1 1 d . . .
C3 C 0.5446(9) 0.4431(7) 0.1077(6) 0.051(2) Uani 1 1 d . . .
H3 H 0.5937 0.4388 0.0593 0.061 Uiso 1 1 calc R . .
C4 C 0.4637(9) 0.3780(7) 0.1553(6) 0.053(3) Uani 1 1 d . . .
C5 C 0.2927(14) 0.7228(8) 0.1412(7) 0.085(3) Uani 1 1 d . . .
H5 H 0.2833 0.7130 0.1997 0.102 Uiso 1 1 calc R . .
C6 C 0.1912(14) 0.7597(9) 0.0941(11) 0.107(4) Uani 1 1 d . . .
H6 H 0.1120 0.7735 0.1198 0.128 Uiso 1 1 calc R . .
C7 C 0.2046(15) 0.7768(7) 0.0079(10) 0.097(4) Uani 1 1 d . . .
H7 H 0.1354 0.8025 -0.0263 0.117 Uiso 1 1 calc R . .
C8 C 0.3205(15) 0.7554(7) -0.0261(8) 0.084(3) Uani 1 1 d . . .
H8 H 0.3339 0.7660 -0.0846 0.100 Uiso 1 1 calc R . .
C9 C 0.4136(11) 0.7198(7) 0.0243(8) 0.071(3) Uani 1 1 d . . .
H9 H 0.4941 0.7065 -0.0004 0.085 Uiso 1 1 calc R . .
C10 C 0.6177(16) 0.8458(9) 0.0929(10) 0.110(5) Uiso 0.80 1 d PD . .
C10' C 0.727(6) 0.820(2) 0.083(3) 0.074(15) Uiso 0.20 1 d PD . .
C11 C 0.7198(12) 0.8985(8) 0.1188(7) 0.104(4) Uiso 1 1 d D . .
C12 C 0.8508(16) 0.8819(12) 0.0735(11) 0.136(7) Uiso 0.80 1 d PD . .
C12' C 0.774(6) 0.991(2) 0.071(4) 0.10(2) Uiso 0.20 1 d PD . .
C13 C 0.725(2) 0.8764(13) 0.2139(9) 0.131(7) Uiso 0.80 1 d PD . .
C13' C 0.790(4) 0.860(3) 0.2014(19) 0.046(13) Uiso 0.20 1 d PD . .
C14 C 0.679(2) 0.9960(11) 0.0813(13) 0.146(8) Uiso 0.80 1 d PD . .
C14' C 0.569(2) 0.897(6) 0.132(5) 0.15(3) Uiso 0.20 1 d PD . .
C15 C 0.5209(19) 0.6558(19) 0.3572(10) 0.094(9) Uiso 0.50 1 d PD . .
C15' C 0.473(3) 0.6168(16) 0.3603(11) 0.144(14) Uiso 0.50 1 d PD . .
C16 C 0.4044(12) 0.6690(8) 0.4132(7) 0.098(4) Uiso 1 1 d D . .
C17 C 0.4429(19) 0.6376(12) 0.5047(10) 0.186(7) Uiso 1 1 d D . .
C18 C 0.295(3) 0.606(2) 0.409(2) 0.158(12) Uiso 0.50 1 d PD . .
C18' C 0.263(2) 0.695(2) 0.3941(18) 0.127(10) Uiso 0.50 1 d PD . .
C19 C 0.327(3) 0.7537(17) 0.3859(19) 0.136(11) Uiso 0.50 1 d PD . .
C19' C 0.454(4) 0.7642(16) 0.384(3) 0.205(17) Uiso 0.50 1 d PD . .
C20 C 0.8420(16) 0.5831(14) 0.2255(12) 0.193(8) Uiso 1 1 d D . .
C21 C 0.9209(14) 0.5467(10) 0.3031(9) 0.122(5) Uiso 1 1 d D . .
C22 C 0.818(4) 0.482(3) 0.291(3) 0.24(2) Uiso 0.50 1 d PD . .
C22' C 0.894(5) 0.465(2) 0.382(2) 0.23(2) Uiso 0.50 1 d PD . .
C23 C 1.0595(17) 0.5208(12) 0.2719(11) 0.181(7) Uiso 1 1 d D . .
C24 C 0.882(3) 0.557(2) 0.3902(14) 0.120(9) Uiso 0.50 1 d PD . .
C24' C 0.932(4) 0.625(2) 0.339(2) 0.175(14) Uiso 0.50 1 d PD . .
C25 C 0.0390(14) 0.3290(8) 0.1838(8) 0.082(3) Uani 1 1 d . . .
H25 H 0.0195 0.3112 0.2424 0.098 Uiso 1 1 calc R . .
C26 C -0.0611(14) 0.3644(10) 0.1311(11) 0.116(5) Uani 1 1 d . . .
H26 H -0.1461 0.3717 0.1541 0.139 Uiso 1 1 calc R . .
C27 C -0.0366(17) 0.3885(10) 0.0471(11) 0.127(5) Uani 1 1 d . . .
H27 H -0.1031 0.4141 0.0106 0.152 Uiso 1 1 calc R . .
C28 C 0.0857(19) 0.3751(11) 0.0165(9) 0.129(6) Uani 1 1 d . . .
H28 H 0.1046 0.3871 -0.0418 0.155 Uiso 1 1 calc R . .
C29 C 0.1819(13) 0.3435(8) 0.0720(9) 0.102(4) Uani 1 1 d . . .
H29 H 0.2686 0.3388 0.0500 0.123 Uiso 1 1 calc R . .
C30 C 0.290(2) 0.0803(12) 0.1858(13) 0.084(7) Uiso 0.50 1 d PD . .
C30' C 0.165(3) 0.1125(17) 0.190(3) 0.24(2) Uiso 0.50 1 d PD . .
C31 C 0.1826(15) 0.0152(10) 0.2272(8) 0.117(5) Uiso 1 1 d D . .
C32 C 0.171(3) -0.0647(16) 0.1927(17) 0.129(10) Uiso 0.50 1 d PD . .
C32' C 0.311(3) -0.018(3) 0.186(2) 0.197(16) Uiso 0.50 1 d PD . .
C33 C 0.2139(19) -0.0194(12) 0.3238(10) 0.185(7) Uiso 1 1 d D . .
C34 C 0.067(4) 0.061(3) 0.171(3) 0.224(18) Uiso 0.50 1 d PD . .
C34' C 0.047(3) 0.004(4) 0.278(3) 0.30(3) Uiso 0.50 1 d PD . .
C35 C 0.2152(15) 0.2687(10) 0.4082(8) 0.145(6) Uiso 1 1 d D . .
C36 C 0.1274(11) 0.2090(8) 0.4777(7) 0.091(4) Uiso 1 1 d D . .
C37 C 0.126(4) 0.1128(14) 0.474(2) 0.147(12) Uiso 0.50 1 d PD . .
C37' C 0.230(4) 0.134(2) 0.490(3) 0.207(17) Uiso 0.50 1 d PD . .
C38 C -0.002(2) 0.2638(19) 0.4625(18) 0.123(10) Uiso 0.50 1 d PD . .
C38' C -0.0184(18) 0.2070(18) 0.4573(15) 0.101(8) Uiso 0.50 1 d PD . .
C39 C 0.185(3) 0.186(2) 0.5664(13) 0.126(11) Uiso 0.50 1 d PD . .
C39' C 0.134(4) 0.238(3) 0.5576(18) 0.178(15) Uiso 0.50 1 d PD . .
C40 C 0.555(2) 0.1615(19) 0.2750(18) 0.290(13) Uiso 1 1 d D . .
C41 C 0.6522(15) 0.1312(10) 0.3437(9) 0.123(5) Uiso 1 1 d D . .
C42 C 0.778(2) 0.0941(15) 0.3170(14) 0.235(10) Uiso 1 1 d D . .
C43 C 0.631(2) 0.1133(15) 0.4346(13) 0.232(10) Uiso 1 1 d D . .
C44 C 0.682(3) 0.2293(17) 0.314(2) 0.349(17) Uiso 1 1 d D . .

loop_
_atom_site_aniso_label
_atom_site_aniso_U_11
_atom_site_aniso_U_22
_atom_site_aniso_U_33
_atom_site_aniso_U_23
_atom_site_aniso_U_13
_atom_site_aniso_U_12
Ti1 0.0676(14) 0.0824(15) 0.0784(15) -0.0413(12) 0.0034(11) -0.0157(11)
Ti2 0.0828(16) 0.0600(13) 0.0745(15) -0.0136(11) 0.0052(12) -0.0012(11)
N1 0.050(5) 0.066(6) 0.052(6) -0.017(5) 0.012(4) -0.016(5)
N2 0.052(5) 0.056(6) 0.055(5) -0.024(4) 0.009(4) 0.000(4)
N3 0.067(7) 0.065(6) 0.066(7) -0.035(5) 0.018(5) -0.008(5)
N4 0.086(8) 0.073(6) 0.058(7) -0.024(5) 0.011(5) -0.021(5)
O1 0.064(5) 0.081(5) 0.062(4) -0.025(4) 0.014(4) -0.007(4)
O2 0.084(5) 0.067(5) 0.064(4) -0.027(4) 0.005(4) 0.005(4)
O3 0.094(6) 0.087(5) 0.103(6) -0.046(5) 0.009(5) -0.033(5)
O4 0.097(6) 0.108(6) 0.068(5) -0.047(4) 0.001(4) -0.006(5)
O5 0.070(5) 0.142(7) 0.100(6) -0.061(5) -0.003(4) -0.008(5)
O6 0.132(8) 0.071(5) 0.135(7) -0.028(5) 0.009(6) -0.022(5)
O7 0.083(5) 0.107(6) 0.055(4) -0.004(4) -0.009(4) -0.011(4)
O8 0.103(6) 0.102(6) 0.107(6) -0.008(5) 0.008(5) 0.025(5)
C1 0.047(7) 0.085(8) 0.055(7) -0.035(7) 0.001(5) 0.019(7)
C2 0.049(7) 0.073(8) 0.051(7) -0.009(6) 0.007(6) -0.006(6)
C3 0.048(6) 0.060(7) 0.052(6) -0.030(6) 0.008(5) 0.002(6)
C4 0.042(6) 0.058(7) 0.062(7) -0.024(6) 0.001(6) 0.006(6)
C5 0.085(10) 0.102(10) 0.064(8) -0.023(7) -0.002(8) 0.003(8)
C6 0.105(12) 0.109(11) 0.112(12) -0.048(9) 0.010(10) 0.020(9)
C7 0.109(12) 0.063(8) 0.122(13) -0.026(8) -0.040(10) 0.019(8)
C8 0.100(11) 0.081(9) 0.079(9) -0.039(7) -0.007(9) 0.016(8)
C9 0.066(8) 0.075(8) 0.079(9) -0.037(7) -0.004(7) 0.005(6)
C25 0.072(9) 0.106(10) 0.076(8) -0.041(7) -0.008(8) -0.002(8)
C26 0.088(11) 0.164(14) 0.097(11) -0.039(10) -0.007(10) -0.011(10)
C27 0.106(14) 0.160(14) 0.105(14) -0.022(11) -0.019(11) -0.045(11)
C28 0.113(13) 0.186(16) 0.068(10) -0.004(10) -0.018(11) -0.032(12)
C29 0.088(10) 0.134(12) 0.070(10) -0.012(8) 0.012(8) -0.021(9)

loop_
_atom_type_symbol
_atom_type_description
_atom_type_scat_dispersion_real
_atom_type_scat_dispersion_imag
_atom_type_scat_source
C C 0.0033 0.0016 'International Tables Vol C Tables 4.2.6.8 and 6.1.1.4'
H H 0.0000 0.0000 'International Tables Vol C Tables 4.2.6.8 and 6.1.1.4'
N N 0.0061 0.0033 'International Tables Vol C Tables 4.2.6.8 and 6.1.1.4'
O O 0.0106 0.0060 'International Tables Vol C Tables 4.2.6.8 and 6.1.1.4'
Ti Ti 0.2776 0.4457 'International Tables Vol C Tables 4.2.6.8 and 6.1.1.4'

loop_
_geom_angle_atom_site_label_1
_geom_angle_atom_site_label_2
_geom_angle_atom_site_label_3
_geom_angle
_geom_angle_site_symmetry_1
_geom_angle_site_symmetry_3
_geom_angle_publ_flag
O3 Ti1 O5 101.0(4) . . ?
O3 Ti1 O4 107.2(3) . . ?
O5 Ti1 O4 96.4(3) . . ?
O3 Ti1 O1 95.5(3) . . ?
O5 Ti1 O1 92.2(3) . . ?
O4 Ti1 O1 153.6(3) . . ?
O3 Ti1 N1 153.8(3) . . ?
O5 Ti1 N1 91.7(3) . . ?
O4 Ti1 N1 93.9(3) . . ?
O1 Ti1 N1 60.9(3) . . ?
O3 Ti1 N3 85.0(3) . . ?
O5 Ti1 N3 172.5(3) . . ?
O4 Ti1 N3 86.0(3) . . ?
O1 Ti1 N3 82.7(3) . . ?
N1 Ti1 N3 81.1(3) . . ?
O3 Ti1 C2 124.6(3) . . ?
O5 Ti1 C2 91.4(3) . . ?
O4 Ti1 C2 124.9(3) . . ?
O1 Ti1 C2 29.7(2) . . ?
N1 Ti1 C2 31.2(3) . . ?
N3 Ti1 C2 81.4(3) . . ?
O6 Ti2 O8 101.3(4) . . ?
O6 Ti2 O7 107.9(4) . . ?
O8 Ti2 O7 96.7(4) . . ?
O6 Ti2 O2 95.5(4) . . ?
O8 Ti2 O2 91.8(3) . . ?
O7 Ti2 O2 152.9(3) . . ?
O6 Ti2 N2 155.0(3) . . ?
O8 Ti2 N2 89.2(3) . . ?
O7 Ti2 N2 93.1(3) . . ?
O2 Ti2 N2 61.3(3) . . ?
O6 Ti2 N4 84.3(3) . . ?
O8 Ti2 N4 172.2(4) . . ?
O7 Ti2 N4 86.5(3) . . ?
O2 Ti2 N4 82.3(3) . . ?
N2 Ti2 N4 83.6(3) . . ?
O6 Ti2 C4 125.0(4) . . ?
O8 Ti2 C4 89.8(3) . . ?
O7 Ti2 C4 124.2(3) . . ?
O2 Ti2 C4 29.8(3) . . ?
N2 Ti2 C4 31.5(3) . . ?
N4 Ti2 C4 82.6(3) . . ?
C1 N1 C2 115.9(9) . . ?
C1 N1 Ti1 153.6(7) . . ?
C2 N1 Ti1 90.5(7) . . ?
C1 N2 C4 114.9(8) . . ?
C1 N2 Ti2 155.5(7) . . ?
C4 N2 Ti2 89.5(6) . . ?
C5 N3 C9 116.4(10) . . ?
C5 N3 Ti1 121.5(8) . . ?
C9 N3 Ti1 121.5(8) . . ?
C25 N4 C29 116.9(10) . . ?
C25 N4 Ti2 120.3(8) . . ?
C29 N4 Ti2 122.3(9) . . ?
C2 O1 Ti1 98.6(6) . . ?
C4 O2 Ti2 99.2(6) . . ?
C10' O3 C10 50(2) . . ?
C10' O3 Ti1 170(2) . . ?
C10 O3 Ti1 139.5(9) . . ?
C15 O4 C15' 31.1(16) . . ?
C15 O4 Ti1 124.6(8) . . ?
C15' O4 Ti1 125.8(9) . . ?
C20 O5 Ti1 131.6(9) . . ?
C30 O6 C30' 56.4(18) . . ?
C30 O6 Ti2 158.6(10) . . ?
C30' O6 Ti2 144.5(16) . . ?
C35 O7 Ti2 131.5(8) . . ?
C40 O8 Ti2 118.7(15) . . ?
N1 C1 N2 127.3(9) . . ?
O1 C2 N1 110.0(10) . . ?
O1 C2 C3 127.2(10) . . ?
N1 C2 C3 122.8(10) . . ?
O1 C2 Ti1 51.7(5) . . ?
N1 C2 Ti1 58.3(6) . . ?
C3 C2 Ti1 176.2(7) . . ?
C4 C3 C2 115.7(9) . . ?
O2 C4 C3 126.7(10) . . ?
O2 C4 N2 110.0(9) . . ?
C3 C4 N2 123.3(9) . . ?
O2 C4 Ti2 50.9(5) . . ?
C3 C4 Ti2 177.3(8) . . ?
N2 C4 Ti2 59.1(5) . . ?
N3 C5 C6 122.5(11) . . ?
C5 C6 C7 119.5(13) . . ?
C8 C7 C6 117.9(12) . . ?
C9 C8 C7 118.5(12) . . ?
C8 C9 N3 125.0(11) . . ?
O3 C10 C11 107.3(11) . . ?
O3 C10' C11 114(3) . . ?
C10 C11 C13 113.8(12) . . ?
C10 C11 C12' 129(3) . . ?
C13 C11 C12' 112(3) . . ?
C10 C11 C10' 46(2) . . ?
C13 C11 C10' 117(2) . . ?
C12' C11 C10' 124(3) . . ?
C10 C11 C14' 49(3) . . ?
C13 C11 C14' 88(3) . . ?
C12' C11 C14' 112(4) . . ?
C10' C11 C14' 95(4) . . ?
C10 C11 C14 105.4(12) . . ?
C13 C11 C14 109.1(14) . . ?
C12' C11 C14 37(2) . . ?
C10' C11 C14 133(2) . . ?
C14' C11 C14 76(3) . . ?
C10 C11 C12 104.8(12) . . ?
C13 C11 C12 114.0(13) . . ?
C12' C11 C12 75(3) . . ?
C10' C11 C12 62(2) . . ?
C14' C11 C12 153(3) . . ?
C14 C11 C12 109.3(13) . . ?
C10 C11 C13' 121.8(19) . . ?
C13 C11 C13' 28.1(18) . . ?
C12' C11 C13' 110(3) . . ?
C10' C11 C13' 102(3) . . ?
C14' C11 C13' 113(3) . . ?
C14 C11 C13' 125(2) . . ?
C12 C11 C13' 86(2) . . ?
O4 C15 C16 109.0(12) . . ?
O4 C15' C16 108.2(13) . . ?
C19 C16 C15 118.9(18) . . ?
C19 C16 C18' 43.6(15) . . ?
C15 C16 C18' 131.0(15) . . ?
C19 C16 C15' 129.6(16) . . ?
C15 C16 C15' 30.0(15) . . ?
C18' C16 C15' 115(2) . . ?
C19 C16 C19' 50.9(17) . . ?
C15 C16 C19' 83(2) . . ?
C18' C16 C19' 94(2) . . ?
C15' C16 C19' 111(2) . . ?
C19 C16 C18 97(2) . . ?
C15 C16 C18 107.7(18) . . ?
C18' C16 C18 54.1(16) . . ?
C15' C16 C18 78(2) . . ?
C19' C16 C18 146(2) . . ?
C19 C16 C17 116.8(17) . . ?
C15 C16 C17 108.6(12) . . ?
C18' C16 C17 119.8(15) . . ?
C15' C16 C17 112.6(13) . . ?
C19' C16 C17 101.1(19) . . ?
C18 C16 C17 105.4(16) . . ?
O5 C20 C21 110.8(13) . . ?
C20 C21 C24 124.7(15) . . ?
C20 C21 C22' 130(2) . . ?
C24 C21 C22' 59.1(19) . . ?
C20 C21 C22 65.0(19) . . ?
C24 C21 C22 106(2) . . ?
C22' C21 C22 67(2) . . ?
C20 C21 C24' 104.6(18) . . ?
C24 C21 C24' 47.4(15) . . ?
C22' C21 C24' 105(2) . . ?
C22 C21 C24' 141(3) . . ?
C20 C21 C23 106.8(12) . . ?
C24 C21 C23 126.8(15) . . ?
C22' C21 C23 99(2) . . ?
C22 C21 C23 108(2) . . ?
C24' C21 C23 110.9(19) . . ?
N4 C25 C26 122.4(12) . . ?
C27 C26 C25 120.0(14) . . ?
C26 C27 C28 118.3(15) . . ?
C27 C28 C29 118.8(14) . . ?
N4 C29 C28 123.4(12) . . ?
O6 C30 C31 108.3(14) . . ?
O6 C30' C31 107.8(17) . . ?
C30' C31 C30 54.3(17) . . ?
C30' C31 C34' 93(3) . . ?
C30 C31 C34' 144(3) . . ?
C30' C31 C32 133(2) . . ?
C30 C31 C32 116.1(16) . . ?
C34' C31 C32 97(3) . . ?
C30' C31 C32' 111(2) . . ?
C30 C31 C32' 61.0(16) . . ?
C34' C31 C32' 155(3) . . ?
C32 C31 C32' 61.3(17) . . ?
C30' C31 C34 54.7(18) . . ?
C30 C31 C34 99(2) . . ?
C34' C31 C34 67(2) . . ?
C32 C31 C34 88(2) . . ?
C32' C31 C34 120(2) . . ?
C30' C31 C33 116(2) . . ?
C30 C31 C33 104.6(13) . . ?
C34' C31 C33 74(2) . . ?
C32 C31 C33 110.0(15) . . ?
C32' C31 C33 100.1(18) . . ?
C34 C31 C33 139(2) . . ?
O7 C35 C36 110.4(11) . . ?
C35 C36 C37' 90.6(19) . . ?
C35 C36 C38' 114.8(13) . . ?
C37' C36 C38' 128(2) . . ?
C35 C36 C39' 108.7(18) . . ?
C37' C36 C39' 104(2) . . ?
C38' C36 C39' 109(2) . . ?
C35 C36 C38 98.9(14) . . ?
C37' C36 C38 164(2) . . ?
C38' C36 C38 35.8(13) . . ?
C39' C36 C38 86(2) . . ?
C35 C36 C37 112.2(16) . . ?
C37' C36 C37 45.4(17) . . ?
C38' C36 C37 82.5(18) . . ?
C39' C36 C37 127(2) . . ?
C38 C36 C37 118(2) . . ?
C35 C36 C39 113.5(15) . . ?
C37' C36 C39 68.7(19) . . ?
C38' C36 C39 127.9(17) . . ?
C39' C36 C39 35.3(16) . . ?
C38 C36 C39 118.4(19) . . ?
C37 C36 C39 96.4(19) . . ?
O8 C40 C41 106.5(18) . . ?
C43 C41 C42 114.2(17) . . ?
C43 C41 C44 102.1(19) . . ?
C42 C41 C44 101.6(19) . . ?
C43 C41 C40 129.8(17) . . ?
C42 C41 C40 114.2(15) . . ?
C44 C41 C40 80.4(17) . . ?

loop_
_geom_bond_atom_site_label_1
_geom_bond_atom_site_label_2
_geom_bond_distance
_geom_bond_site_symmetry_2
_geom_bond_publ_flag
Ti1 O3 1.778(7) . ?
Ti1 O5 1.786(8) . ?
Ti1 O4 1.805(7) . ?
Ti1 O1 2.095(7) . ?
Ti1 N1 2.246(9) . ?
Ti1 N3 2.290(9) . ?
Ti1 C2 2.639(13) . ?
Ti2 O6 1.755(9) . ?
Ti2 O8 1.782(8) . ?
Ti2 O7 1.794(7) . ?
Ti2 O2 2.079(7) . ?
Ti2 N2 2.267(8) . ?
Ti2 N4 2.315(9) . ?
Ti2 C4 2.642(11) . ?
N1 C1 1.308(11) . ?
N1 C2 1.368(12) . ?
N2 C1 1.324(11) . ?
N2 C4 1.379(11) . ?
N3 C5 1.313(13) . ?
N3 C9 1.361(12) . ?
N4 C25 1.317(13) . ?
N4 C29 1.340(13) . ?
O1 C2 1.321(11) . ?
O2 C4 1.332(11) . ?
O3 C10' 1.33(5) . ?
O3 C10 1.470(13) . ?
O4 C15 1.476(14) . ?
O4 C15' 1.481(15) . ?
O5 C20 1.427(14) . ?
O6 C30 1.448(14) . ?
O6 C30' 1.463(17) . ?
O7 C35 1.480(13) . ?
O8 C40 1.462(16) . ?
C2 C3 1.377(12) . ?
C3 C4 1.360(12) . ?
C5 C6 1.364(15) . ?
C6 C7 1.394(16) . ?
C7 C8 1.368(16) . ?
C8 C9 1.322(13) . ?
C10 C11 1.529(13) . ?
C10' C11 1.550(17) . ?
C11 C13 1.540(13) . ?
C11 C12' 1.547(17) . ?
C11 C14' 1.551(17) . ?
C11 C14 1.553(13) . ?
C11 C12 1.559(13) . ?
C11 C13' 1.561(16) . ?
C15 C16 1.525(15) . ?
C15' C16 1.533(16) . ?
C16 C19 1.520(16) . ?
C16 C18' 1.528(15) . ?
C16 C19' 1.539(17) . ?
C16 C18 1.541(16) . ?
C16 C17 1.546(13) . ?
C20 C21 1.539(14) . ?
C21 C24 1.559(16) . ?
C21 C22' 1.567(17) . ?
C21 C22 1.567(18) . ?
C21 C24' 1.569(17) . ?
C21 C23 1.575(14) . ?
C25 C26 1.398(15) . ?
C26 C27 1.357(16) . ?
C27 C28 1.361(18) . ?
C28 C29 1.386(16) . ?
C30 C31 1.51(2) . ?
C30' C31 1.50(3) . ?
C31 C34' 1.57(2) . ?
C31 C32 1.576(17) . ?
C31 C32' 1.596(19) . ?
C31 C34 1.596(19) . ?
C31 C33 1.605(15) . ?
C35 C36 1.516(13) . ?
C36 C37' 1.558(17) . ?
C36 C38' 1.560(15) . ?
C36 C39' 1.566(16) . ?
C36 C38 1.569(15) . ?
C36 C37 1.570(16) . ?
C36 C39 1.579(15) . ?
C40 C41 1.54(3) . ?
C41 C43 1.473(17) . ?
C41 C42 1.508(17) . ?
C41 C44 1.527(19) . ?
